data_4025026
loop_
_publ_author_name
'Ashraf Wilsily'
'Eric Fillion'

_publ_section_title
;
Asymmetric Synthesis of All-Carbon Benzylic Quaternary Stereocenters via
Conjugate Addition to Alkylidene and Indenylidene Meldrum's Acids
;
_journal_name_full 'Journal of Organic Chemistry'
_journal_page_first 8583
_journal_page_last 8594
_journal_paper_doi 10.1021/jo901559d
_journal_volume 74
_journal_year 2009
_chemical_formula_sum 'C18 H22 O4'
_chemical_formula_weight 302.36
_chemical_name_systematic
; 
 ? 
;
_space_group_IT_number 14
_symmetry_cell_setting monoclinic
_symmetry_space_group_name_Hall '-P 2ybc'
_symmetry_space_group_name_H-M 'P 1 21/c 1'
_atom_sites_solution_hydrogens geom
_atom_sites_solution_primary direct
_atom_sites_solution_secondary difmap
_audit_creation_method SHELXL-97
_cell_angle_alpha 90.00
_cell_angle_beta 90.252(1)
_cell_angle_gamma 90.00
_cell_formula_units_Z 8
_cell_length_a 10.4867(4)
_cell_length_b 25.6129(9)
_cell_length_c 12.1381(5)
_cell_measurement_reflns_used 8983
_cell_measurement_temperature 180(1)
_cell_measurement_theta_max 29.98
_cell_measurement_theta_min 2.31
_cell_volume 3260.2(2)
_computing_cell_refinement SAINT
_computing_data_collection SMART
_computing_data_reduction SAINT
_computing_molecular_graphics SHELXTL
_computing_publication_material SHELXTL
_computing_structure_refinement SHELXTL
_computing_structure_solution SHELXTL
_diffrn_ambient_temperature 180(1)
_diffrn_measured_fraction_theta_full 0.992
_diffrn_measured_fraction_theta_max 0.992
_diffrn_measurement_device_type 'Bruker APEX'
_diffrn_measurement_method Omega
_diffrn_radiation_monochromator graphite
_diffrn_radiation_source 'fine-focus sealed tube'
_diffrn_radiation_type MoK\a
_diffrn_radiation_wavelength 0.71073
_diffrn_reflns_av_R_equivalents 0.0314
_diffrn_reflns_av_sigmaI/netI 0.0414
_diffrn_reflns_limit_h_max 13
_diffrn_reflns_limit_h_min -12
_diffrn_reflns_limit_k_max 26
_diffrn_reflns_limit_k_min -34
_diffrn_reflns_limit_l_max 16
_diffrn_reflns_limit_l_min -16
_diffrn_reflns_number 18803
_diffrn_reflns_theta_full 28.28
_diffrn_reflns_theta_max 28.28
_diffrn_reflns_theta_min 1.59
_exptl_absorpt_coefficient_mu 0.086
_exptl_absorpt_correction_type none
_exptl_crystal_colour Colourless
_exptl_crystal_density_diffrn 1.232
_exptl_crystal_density_method 'not measured'
_exptl_crystal_description 'Needle prism fragment'
_exptl_crystal_F_000 1296
_exptl_crystal_size_max 0.32
_exptl_crystal_size_mid 0.15
_exptl_crystal_size_min 0.14
_refine_diff_density_max 0.706
_refine_diff_density_min -0.571
_refine_diff_density_rms 0.054
_refine_ls_extinction_coef 0.0053(5)
_refine_ls_extinction_expression Fc^*^=kFc[1+0.001xFc^2^\l^3^/sin(2\q)]^-1/4^
_refine_ls_extinction_method SHELXL
_refine_ls_goodness_of_fit_ref 1.949
_refine_ls_hydrogen_treatment constr
_refine_ls_matrix_type full
_refine_ls_number_parameters 410
_refine_ls_number_reflns 8012
_refine_ls_number_restraints 0
_refine_ls_restrained_S_all 1.949
_refine_ls_R_factor_all 0.0894
_refine_ls_R_factor_gt 0.0685
_refine_ls_shift/su_max 0.003
_refine_ls_shift/su_mean 0.000
_refine_ls_structure_factor_coef Fsqd
_refine_ls_weighting_details 'calc w=1/[\s^2^(Fo^2^)+(0.0240P)^2^+0.0000P] where P=(Fo^2^+2Fc^2^)/3'
_refine_ls_weighting_scheme calc
_refine_ls_wR_factor_gt 0.1347
_refine_ls_wR_factor_ref 0.1381
_reflns_number_gt 5726
_reflns_number_total 8012
_reflns_threshold_expression >2sigma(I)
_cod_data_source_file jo901559d_si_003.cif
_cod_data_source_block ef1308bm
_cod_depositor_comments
;
The following automatic conversions were performed:
'_symmetry_cell_setting' value 'Monoclinic' changed to 'monoclinic'
according to '/home/saulius/struct/CIF-dictionaries/cif_core.dic'
dictionary named 'cif_core.dic' version 2.4.1 from
2010-06-29.

'_exptl_absorpt_correction_type' value 'None' changed to
'none' according to '/home/saulius/struct/CIF-dictionaries/cif_core.dic'
dictionary named 'cif_core.dic' version 2.4.1 from 2010-06-29.

Automatic conversion script
Id: cif_fix_enum 1527 2010-12-29 10:47:43Z saulius 
;
_cod_original_sg_symbol_H-M P2(1)/c
_cod_database_code 4025026

loop_
_symmetry_equiv_pos_as_xyz
'x, y, z'
'-x, y+1/2, -z+1/2'
'-x, -y, -z'
'x, -y-1/2, z-1/2'

loop_
_atom_site_label
_atom_site_type_symbol
_atom_site_fract_x
_atom_site_fract_y
_atom_site_fract_z
_atom_site_U_iso_or_equiv
_atom_site_adp_type
_atom_site_occupancy
_atom_site_symmetry_multiplicity
_atom_site_calc_flag
_atom_site_refinement_flags
_atom_site_disorder_assembly
_atom_site_disorder_group
O1 O 0.29423(13) 0.07863(5) 0.79751(11) 0.0369(4) Uani 1 1 d . . .
C2 C 0.2008(2) 0.08630(8) 0.88291(17) 0.0346(5) Uani 1 1 d . . .
O3 O 0.10119(13) 0.11996(5) 0.84204(11) 0.0353(3) Uani 1 1 d . . .
C4 C 0.13462(19) 0.16478(7) 0.78967(16) 0.0297(4) Uani 1 1 d . . .
C5 C 0.27302(18) 0.17069(7) 0.76613(15) 0.0274(4) Uani 1 1 d . . .
C6 C 0.3415(2) 0.12102(8) 0.74388(16) 0.0317(5) Uani 1 1 d . . .
C7 C 0.1377(2) 0.03439(8) 0.9006(2) 0.0491(6) Uani 1 1 d . . .
H7X H 0.1021 0.0218 0.8306 0.074 Uiso 1 1 calc R . .
H7Y H 0.0691 0.0382 0.9545 0.074 Uiso 1 1 calc R . .
H7Z H 0.2008 0.0093 0.9281 0.074 Uiso 1 1 calc R . .
C8 C 0.2615(2) 0.10842(9) 0.98558(17) 0.0425(6) Uani 1 1 d . . .
H8X H 0.3297 0.0851 1.0107 0.064 Uiso 1 1 calc R . .
H8Y H 0.1971 0.1117 1.0434 0.064 Uiso 1 1 calc R . .
H8Z H 0.2973 0.1429 0.9694 0.064 Uiso 1 1 calc R . .
O9 O 0.05157(13) 0.19409(5) 0.76150(12) 0.0392(4) Uani 1 1 d . . .
O10 O 0.42894(14) 0.11488(5) 0.68168(12) 0.0402(4) Uani 1 1 d . . .
C11 C 0.33163(18) 0.21753(7) 0.76924(15) 0.0277(4) Uani 1 1 d . . .
C12 C 0.26498(17) 0.26544(7) 0.80830(15) 0.0271(4) Uani 1 1 d . . .
C13 C 0.18822(19) 0.29524(8) 0.73994(16) 0.0350(5) Uani 1 1 d . . .
H13 H 0.1745 0.2845 0.6659 0.042 Uiso 1 1 calc R . .
C14 C 0.13115(19) 0.34045(8) 0.77781(17) 0.0349(5) Uani 1 1 d . . .
H14 H 0.0780 0.3600 0.7294 0.042 Uiso 1 1 calc R . .
C15 C 0.14963(18) 0.35800(7) 0.88490(16) 0.0307(5) Uani 1 1 d . . .
C16 C 0.2269(2) 0.32773(8) 0.95227(17) 0.0384(5) Uani 1 1 d . . .
H16 H 0.2405 0.3383 1.0264 0.046 Uiso 1 1 calc R . .
C17 C 0.2848(2) 0.28269(8) 0.91500(16) 0.0359(5) Uani 1 1 d . . .
H17 H 0.3387 0.2634 0.9631 0.043 Uiso 1 1 calc R . .
C18 C 0.0868(2) 0.40816(8) 0.92709(17) 0.0358(5) Uani 1 1 d . . .
C19 C -0.0288(3) 0.39388(12) 0.9957(3) 0.0928(11) Uani 1 1 d . . .
H19X H -0.0026 0.3708 1.0560 0.139 Uiso 1 1 calc R . .
H19Y H -0.0917 0.3760 0.9492 0.139 Uiso 1 1 calc R . .
H19Z H -0.0668 0.4257 1.0262 0.139 Uiso 1 1 calc R . .
C20 C 0.0361(5) 0.44114(12) 0.8324(3) 0.1273(17) Uani 1 1 d . . .
H20X H -0.0136 0.4703 0.8618 0.191 Uiso 1 1 calc R . .
H20Y H -0.0185 0.4196 0.7850 0.191 Uiso 1 1 calc R . .
H20Z H 0.1077 0.4547 0.7894 0.191 Uiso 1 1 calc R . .
C21 C 0.1761(3) 0.43934(13) 0.9964(4) 0.142(2) Uani 1 1 d . . .
H21X H 0.1942 0.4204 1.0649 0.213 Uiso 1 1 calc R . .
H21Y H 0.1371 0.4731 1.0138 0.213 Uiso 1 1 calc R . .
H21Z H 0.2557 0.4450 0.9562 0.213 Uiso 1 1 calc R . .
C22 C 0.46880(19) 0.22661(8) 0.74101(19) 0.0393(5) Uani 1 1 d . . .
H22X H 0.5122 0.1929 0.7328 0.059 Uiso 1 1 calc R . .
H22Y H 0.5099 0.2467 0.8000 0.059 Uiso 1 1 calc R . .
H22Z H 0.4741 0.2461 0.6717 0.059 Uiso 1 1 calc R . .
O23 O 0.79890(13) 0.07931(5) 0.94930(12) 0.0371(4) Uani 1 1 d . . .
C24 C 0.7057(2) 0.08686(8) 0.86291(18) 0.0370(5) Uani 1 1 d . . .
O25 O 0.60489(13) 0.11941(5) 0.90380(12) 0.0374(4) Uani 1 1 d . . .
C26 C 0.63594(19) 0.16423(8) 0.95694(16) 0.0313(5) Uani 1 1 d . . .
C27 C 0.77458(18) 0.17108(7) 0.98144(15) 0.0268(4) Uani 1 1 d . . .
C28 C 0.84423(19) 0.12165(7) 1.00397(16) 0.0304(5) Uani 1 1 d . . .
C29 C 0.6453(2) 0.03435(9) 0.8445(2) 0.0552(7) Uani 1 1 d . . .
H29X H 0.6091 0.0217 0.9139 0.083 Uiso 1 1 calc R . .
H29Y H 0.7100 0.0097 0.8186 0.083 Uiso 1 1 calc R . .
H29Z H 0.5775 0.0374 0.7891 0.083 Uiso 1 1 calc R . .
C30 C 0.7660(2) 0.10937(9) 0.76088(18) 0.0457(6) Uani 1 1 d . . .
H30X H 0.7012 0.1130 0.7030 0.069 Uiso 1 1 calc R . .
H30Y H 0.8337 0.0860 0.7354 0.069 Uiso 1 1 calc R . .
H30Z H 0.8023 0.1437 0.7780 0.069 Uiso 1 1 calc R . .
O31 O 0.55171(13) 0.19295(5) 0.98483(13) 0.0409(4) Uani 1 1 d . . .
O32 O 0.93085(14) 0.11583(5) 1.06785(11) 0.0391(4) Uani 1 1 d . . .
C33 C 0.83183(18) 0.21811(7) 0.97873(15) 0.0270(4) Uani 1 1 d . . .
C34 C 0.76463(18) 0.26603(7) 0.93884(16) 0.0270(4) Uani 1 1 d . . .
C35 C 0.68530(19) 0.29502(8) 1.00570(17) 0.0360(5) Uani 1 1 d . . .
H35 H 0.6696 0.2837 1.0790 0.043 Uiso 1 1 calc R . .
C36 C 0.62842(19) 0.34025(8) 0.96740(17) 0.0351(5) Uani 1 1 d . . .
H36 H 0.5738 0.3594 1.0149 0.042 Uiso 1 1 calc R . .
C37 C 0.64930(18) 0.35842(7) 0.86083(16) 0.0299(4) Uani 1 1 d . . .
C38 C 0.7295(2) 0.32878(8) 0.79545(17) 0.0379(5) Uani 1 1 d . . .
H38 H 0.7454 0.3399 0.7221 0.046 Uiso 1 1 calc R . .
C39 C 0.7872(2) 0.28359(8) 0.83336(16) 0.0363(5) Uani 1 1 d . . .
H39 H 0.8426 0.2646 0.7864 0.044 Uiso 1 1 calc R . .
C40 C 0.58495(19) 0.40825(8) 0.81784(17) 0.0339(5) Uani 1 1 d . . .
C41 C 0.4621(3) 0.39342(11) 0.7619(3) 0.1029(14) Uani 1 1 d . . .
H41X H 0.4183 0.4250 0.7364 0.154 Uiso 1 1 calc R . .
H41Y H 0.4076 0.3747 0.8140 0.154 Uiso 1 1 calc R . .
H41Z H 0.4803 0.3708 0.6987 0.154 Uiso 1 1 calc R . .
C42 C 0.6635(3) 0.43531(14) 0.7340(4) 0.1358(19) Uani 1 1 d . . .
H42X H 0.6185 0.4666 0.7081 0.204 Uiso 1 1 calc R . .
H42Y H 0.6784 0.4118 0.6717 0.204 Uiso 1 1 calc R . .
H42Z H 0.7454 0.4455 0.7668 0.204 Uiso 1 1 calc R . .
C43 C 0.5543(6) 0.44506(13) 0.9098(3) 0.162(2) Uani 1 1 d . . .
H43X H 0.6337 0.4569 0.9447 0.243 Uiso 1 1 calc R . .
H43Y H 0.5015 0.4272 0.9644 0.243 Uiso 1 1 calc R . .
H43Z H 0.5078 0.4752 0.8804 0.243 Uiso 1 1 calc R . .
C44 C 0.96949(18) 0.22743(8) 1.00678(18) 0.0373(5) Uani 1 1 d . . .
H42'X H 0.9754 0.2470 1.0760 0.056 Uiso 1 1 calc R . .
H42'Y H 1.0097 0.2475 0.9476 0.056 Uiso 1 1 calc R . .
H42'Z H 1.0133 0.1938 1.0151 0.056 Uiso 1 1 calc R . .

loop_
_atom_site_aniso_label
_atom_site_aniso_U_11
_atom_site_aniso_U_22
_atom_site_aniso_U_33
_atom_site_aniso_U_23
_atom_site_aniso_U_13
_atom_site_aniso_U_12
O1 0.0423(9) 0.0272(8) 0.0413(8) -0.0009(6) 0.0108(7) 0.0053(6)
C2 0.0352(12) 0.0288(11) 0.0399(12) 0.0026(9) 0.0067(10) 0.0047(9)
O3 0.0314(8) 0.0298(8) 0.0447(9) 0.0044(6) 0.0030(6) -0.0002(6)
C4 0.0323(11) 0.0270(11) 0.0299(10) -0.0042(8) 0.0006(9) -0.0012(9)
C5 0.0292(11) 0.0278(10) 0.0251(10) -0.0004(8) 0.0000(8) 0.0033(8)
C6 0.0328(12) 0.0326(11) 0.0296(11) -0.0025(8) -0.0009(9) 0.0025(9)
C7 0.0515(15) 0.0296(12) 0.0664(17) 0.0063(11) 0.0124(12) 0.0016(10)
C8 0.0476(14) 0.0442(14) 0.0359(12) 0.0054(10) 0.0032(10) 0.0053(11)
O9 0.0304(8) 0.0339(8) 0.0533(9) 0.0031(7) -0.0044(7) 0.0044(7)
O10 0.0381(9) 0.0428(9) 0.0396(8) -0.0039(7) 0.0106(7) 0.0065(7)
C11 0.0288(11) 0.0313(11) 0.0232(9) 0.0041(8) -0.0022(8) 0.0019(9)
C12 0.0241(10) 0.0266(10) 0.0305(10) 0.0021(8) 0.0004(8) -0.0024(8)
C13 0.0379(12) 0.0345(12) 0.0326(11) -0.0032(9) -0.0096(10) 0.0033(9)
C14 0.0329(12) 0.0326(12) 0.0392(12) 0.0005(9) -0.0092(10) 0.0043(9)
C15 0.0272(11) 0.0272(10) 0.0379(11) 0.0000(9) 0.0018(9) -0.0023(8)
C16 0.0495(14) 0.0368(12) 0.0289(11) -0.0032(9) -0.0044(10) 0.0042(10)
C17 0.0434(13) 0.0331(11) 0.0311(11) 0.0036(9) -0.0088(10) 0.0075(10)
C18 0.0344(12) 0.0304(11) 0.0427(12) -0.0022(9) 0.0021(10) 0.0038(9)
C19 0.076(2) 0.0584(19) 0.145(3) -0.0208(19) 0.056(2) 0.0070(16)
C20 0.244(5) 0.065(2) 0.073(2) 0.0150(17) 0.037(3) 0.090(3)
C21 0.084(2) 0.089(3) 0.253(5) -0.119(3) -0.078(3) 0.043(2)
C22 0.0323(12) 0.0377(13) 0.0479(13) 0.0046(10) 0.0079(10) 0.0005(10)
O23 0.0403(9) 0.0268(8) 0.0442(9) 0.0019(6) -0.0087(7) 0.0014(6)
C24 0.0369(12) 0.0310(11) 0.0431(12) -0.0042(9) -0.0091(10) 0.0008(10)
O25 0.0310(8) 0.0329(8) 0.0483(9) -0.0032(7) -0.0037(7) -0.0026(6)
C26 0.0321(12) 0.0284(11) 0.0333(11) 0.0053(9) 0.0011(9) -0.0027(9)
C27 0.0267(10) 0.0282(11) 0.0256(10) 0.0022(8) -0.0009(8) 0.0012(8)
C28 0.0322(11) 0.0294(11) 0.0297(10) 0.0041(8) 0.0025(9) -0.0010(9)
C29 0.0522(15) 0.0345(13) 0.0787(19) -0.0094(12) -0.0149(14) -0.0039(11)
C30 0.0474(14) 0.0536(15) 0.0361(12) -0.0053(11) -0.0026(11) 0.0027(12)
O31 0.0293(8) 0.0373(9) 0.0561(10) 0.0007(7) 0.0034(7) 0.0033(7)
O32 0.0379(8) 0.0419(9) 0.0373(8) 0.0056(6) -0.0097(7) 0.0054(7)
C33 0.0272(10) 0.0309(11) 0.0230(9) -0.0022(8) 0.0005(8) 0.0009(8)
C34 0.0244(10) 0.0245(10) 0.0322(10) -0.0007(8) 0.0000(8) -0.0015(8)
C35 0.0402(12) 0.0346(12) 0.0331(11) 0.0037(9) 0.0103(9) 0.0025(10)
C36 0.0347(12) 0.0312(11) 0.0395(12) -0.0022(9) 0.0109(9) 0.0038(9)
C37 0.0279(11) 0.0256(10) 0.0361(11) -0.0016(8) -0.0013(9) -0.0027(8)
C38 0.0486(14) 0.0362(12) 0.0291(11) 0.0027(9) 0.0044(10) 0.0062(10)
C39 0.0437(13) 0.0330(12) 0.0323(11) -0.0024(9) 0.0091(9) 0.0078(10)
C40 0.0334(12) 0.0266(11) 0.0418(12) 0.0006(9) 0.0005(10) 0.0032(9)
C41 0.064(2) 0.059(2) 0.185(4) 0.046(2) -0.057(2) -0.0032(16)
C42 0.092(3) 0.086(2) 0.230(5) 0.109(3) 0.091(3) 0.051(2)
C43 0.335(7) 0.071(2) 0.079(2) -0.0276(19) -0.056(3) 0.124(3)
C44 0.0296(11) 0.0350(12) 0.0473(13) -0.0040(10) -0.0069(10) 0.0006(9)

loop_
_atom_type_symbol
_atom_type_description
_atom_type_scat_dispersion_real
_atom_type_scat_dispersion_imag
_atom_type_scat_source
C C 0.0033 0.0016 'International Tables Vol C Tables 4.2.6.8 and 6.1.1.4'
H H 0.0000 0.0000 'International Tables Vol C Tables 4.2.6.8 and 6.1.1.4'
O O 0.0106 0.0060 'International Tables Vol C Tables 4.2.6.8 and 6.1.1.4'

loop_
_geom_angle_atom_site_label_1
_geom_angle_atom_site_label_2
_geom_angle_atom_site_label_3
_geom_angle
_geom_angle_site_symmetry_1
_geom_angle_site_symmetry_3
_geom_angle_publ_flag
C6 O1 C2 119.03(15) . . ?
O3 C2 O1 109.13(15) . . ?
O3 C2 C7 105.10(16) . . ?
O1 C2 C7 106.43(17) . . ?
O3 C2 C8 111.27(16) . . ?
O1 C2 C8 111.04(17) . . ?
C7 C2 C8 113.56(18) . . ?
C4 O3 C2 118.59(15) . . ?
O9 C4 O3 118.28(18) . . ?
O9 C4 C5 126.13(18) . . ?
O3 C4 C5 115.44(16) . . ?
C11 C5 C6 123.08(18) . . ?
C11 C5 C4 122.00(17) . . ?
C6 C5 C4 114.87(17) . . ?
O10 C6 O1 118.51(18) . . ?
O10 C6 C5 126.70(19) . . ?
O1 C6 C5 114.73(17) . . ?
C5 C11 C12 121.80(18) . . ?
C5 C11 C22 124.72(18) . . ?
C12 C11 C22 113.40(17) . . ?
C13 C12 C17 118.03(18) . . ?
C13 C12 C11 122.41(17) . . ?
C17 C12 C11 119.48(16) . . ?
C12 C13 C14 120.95(18) . . ?
C13 C14 C15 121.57(18) . . ?
C16 C15 C14 116.76(18) . . ?
C16 C15 C18 121.53(18) . . ?
C14 C15 C18 121.71(17) . . ?
C17 C16 C15 122.06(18) . . ?
C16 C17 C12 120.62(18) . . ?
C21 C18 C19 108.7(3) . . ?
C21 C18 C20 110.3(3) . . ?
C19 C18 C20 105.7(3) . . ?
C21 C18 C15 111.60(18) . . ?
C19 C18 C15 109.07(18) . . ?
C20 C18 C15 111.26(19) . . ?
C28 O23 C24 118.88(15) . . ?
O25 C24 O23 108.89(16) . . ?
O25 C24 C29 105.13(18) . . ?
O23 C24 C29 105.73(17) . . ?
O25 C24 C30 111.96(17) . . ?
O23 C24 C30 111.26(18) . . ?
C29 C24 C30 113.48(19) . . ?
C26 O25 C24 118.71(15) . . ?
O31 C26 O25 118.55(18) . . ?
O31 C26 C27 126.12(18) . . ?
O25 C26 C27 115.20(17) . . ?
C33 C27 C28 123.22(17) . . ?
C33 C27 C26 122.29(17) . . ?
C28 C27 C26 114.45(16) . . ?
O32 C28 O23 118.64(17) . . ?
O32 C28 C27 126.44(18) . . ?
O23 C28 C27 114.85(16) . . ?
C27 C33 C34 122.20(16) . . ?
C27 C33 C44 124.42(17) . . ?
C34 C33 C44 113.24(16) . . ?
C39 C34 C35 118.45(18) . . ?
C39 C34 C33 119.10(18) . . ?
C35 C34 C33 122.37(18) . . ?
C34 C35 C36 120.86(19) . . ?
C35 C36 C37 121.53(19) . . ?
C38 C37 C36 116.55(18) . . ?
C38 C37 C40 121.89(18) . . ?
C36 C37 C40 121.55(18) . . ?
C39 C38 C37 122.24(19) . . ?
C34 C39 C38 120.36(19) . . ?
C42 C40 C43 109.8(3) . . ?
C42 C40 C41 106.6(3) . . ?
C43 C40 C41 108.1(3) . . ?
C42 C40 C37 112.17(19) . . ?
C43 C40 C37 111.46(19) . . ?
C41 C40 C37 108.57(18) . . ?

loop_
_geom_bond_atom_site_label_1
_geom_bond_atom_site_label_2
_geom_bond_distance
_geom_bond_site_symmetry_2
_geom_bond_publ_flag
O1 C6 1.361(2) . ?
O1 C2 1.443(2) . ?
C2 O3 1.441(2) . ?
C2 C7 1.501(3) . ?
C2 C8 1.508(3) . ?
O3 C4 1.359(2) . ?
C4 O9 1.198(2) . ?
C4 C5 1.488(3) . ?
C5 C11 1.348(3) . ?
C5 C6 1.487(3) . ?
C6 O10 1.200(2) . ?
C11 C12 1.491(3) . ?
C11 C22 1.498(3) . ?
C12 C13 1.383(3) . ?
C12 C17 1.383(3) . ?
C13 C14 1.383(3) . ?
C14 C15 1.388(3) . ?
C15 C16 1.386(3) . ?
C15 C18 1.533(3) . ?
C16 C17 1.381(3) . ?
C18 C21 1.488(3) . ?
C18 C19 1.518(4) . ?
C18 C20 1.520(3) . ?
O23 C28 1.356(2) . ?
O23 C24 1.444(2) . ?
C24 O25 1.436(2) . ?
C24 C29 1.503(3) . ?
C24 C30 1.508(3) . ?
O25 C26 1.356(2) . ?
C26 O31 1.199(2) . ?
C26 C27 1.493(3) . ?
C27 C33 1.346(3) . ?
C27 C28 1.486(3) . ?
C28 O32 1.201(2) . ?
C33 C34 1.495(3) . ?
C33 C44 1.501(3) . ?
C34 C39 1.378(3) . ?
C34 C35 1.381(3) . ?
C35 C36 1.383(3) . ?
C36 C37 1.393(3) . ?
C37 C38 1.385(3) . ?
C37 C40 1.534(3) . ?
C38 C39 1.384(3) . ?
C40 C42 1.484(4) . ?
C40 C43 1.497(4) . ?
C40 C41 1.503(3) . ?
